data_4101510
loop_
_publ_author_name
'Clegg, William'
'Dale, Sophie H'
'Drummond, Allison M'
'Hevia, Eva'
'Honeyman, Gordon W'
'Mulvey, Robert E'

_publ_section_title
;
 Alkali-metal-mediated zincation of anisole: synthesis and structures
 of three instructive ortho-zincated complexes.
;
_journal_issue 23
_journal_name_full 'Journal of the American Chemical Society'
_journal_page_first 7434
_journal_page_last 7435
_journal_paper_doi 10.1021/ja061898g
_journal_volume 128
_journal_year 2006
_chemical_formula_moiety 'C24 H42 Li N O2 Zn'
_chemical_formula_sum 'C24 H42 Li N O2 Zn'
_chemical_formula_weight 448.90
_chemical_name_systematic
;
 ?
;
_space_group_IT_number 14
_symmetry_cell_setting monoclinic
_symmetry_space_group_name_Hall '-P 2ybc'
_symmetry_space_group_name_H-M 'P 1 21/c 1'
_atom_sites_solution_hydrogens geom
_atom_sites_solution_primary direct
_audit_creation_method SHELXL-97
_cell_angle_alpha 90.00
_cell_angle_beta 106.728(10)
_cell_angle_gamma 90.00
_cell_formula_units_Z 4
_cell_length_a 12.1007(18)
_cell_length_b 11.1744(7)
_cell_length_c 19.3198(18)
_cell_measurement_reflns_used 626
_cell_measurement_temperature 150(2)
_cell_measurement_theta_max 27.50
_cell_measurement_theta_min 2.50
_cell_volume 2501.8(5)
_computing_cell_refinement EvalCCD
_computing_data_collection 'Nonius COLLECT'
_computing_data_reduction EvalCCD
_computing_molecular_graphics 'Bruker SHELXTL'
_computing_publication_material 'Bruker SHELXTL and local programs'
_computing_structure_refinement 'Bruker SHELXTL'
_computing_structure_solution 'Bruker SHELXTL'
_diffrn_ambient_temperature 150(2)
_diffrn_measured_fraction_theta_full 0.991
_diffrn_measured_fraction_theta_max 0.991
_diffrn_measurement_device_type 'Nonius KappaCCD diffractometer'
_diffrn_measurement_method '\f and \w scans'
_diffrn_radiation_monochromator graphite
_diffrn_radiation_source 'sealed tube'
_diffrn_radiation_type MoK\a
_diffrn_radiation_wavelength 0.71073
_diffrn_reflns_av_R_equivalents 0.0448
_diffrn_reflns_av_sigmaI/netI 0.0415
_diffrn_reflns_limit_h_max 15
_diffrn_reflns_limit_h_min -15
_diffrn_reflns_limit_k_max 14
_diffrn_reflns_limit_k_min -8
_diffrn_reflns_limit_l_max 25
_diffrn_reflns_limit_l_min -25
_diffrn_reflns_number 29018
_diffrn_reflns_theta_full 27.50
_diffrn_reflns_theta_max 27.50
_diffrn_reflns_theta_min 4.97
_diffrn_standards_number 0
_exptl_absorpt_coefficient_mu 0.999
_exptl_absorpt_correction_T_max 0.823
_exptl_absorpt_correction_T_min 0.688
_exptl_absorpt_correction_type numerical
_exptl_absorpt_process_details 'Bruker SHELXTL'
_exptl_crystal_colour Colourless
_exptl_crystal_density_diffrn 1.192
_exptl_crystal_density_method 'not measured'
_exptl_crystal_description Block
_exptl_crystal_F_000 968
_exptl_crystal_size_max 0.43
_exptl_crystal_size_mid 0.35
_exptl_crystal_size_min 0.20
_refine_diff_density_max 0.360
_refine_diff_density_min -0.284
_refine_diff_density_rms 0.053
_refine_ls_extinction_method none
_refine_ls_goodness_of_fit_ref 1.019
_refine_ls_hydrogen_treatment constr
_refine_ls_matrix_type full
_refine_ls_number_parameters 270
_refine_ls_number_reflns 5696
_refine_ls_number_restraints 0
_refine_ls_restrained_S_all 1.019
_refine_ls_R_factor_all 0.0568
_refine_ls_R_factor_gt 0.0319
_refine_ls_shift/su_max 0.003
_refine_ls_shift/su_mean 0.000
_refine_ls_structure_factor_coef Fsqd
_refine_ls_weighting_details 'calc w=1/[\s^2^(Fo^2^)+(0.0323P)^2^+0.5899P] where P=(Fo^2^+2Fc^2^)/3'
_refine_ls_weighting_scheme calc
_refine_ls_wR_factor_gt 0.0644
_refine_ls_wR_factor_ref 0.0717
_reflns_number_gt 4249
_reflns_number_total 5696
_reflns_threshold_expression I>2\s(I)
_cod_data_source_file ja061898gsi20060320_015035.cif
_cod_data_source_block rem341_compound2
_cod_original_sg_symbol_H-M 'P 21/c'
_cod_database_code 4101510

loop_
_symmetry_equiv_pos_as_xyz
'x, y, z'
'-x, y+1/2, -z+1/2'
'-x, -y, -z'
'x, -y-1/2, z-1/2'

loop_
_atom_site_label
_atom_site_type_symbol
_atom_site_fract_x
_atom_site_fract_y
_atom_site_fract_z
_atom_site_U_iso_or_equiv
_atom_site_adp_type
_atom_site_occupancy
_atom_site_symmetry_multiplicity
_atom_site_calc_flag
_atom_site_refinement_flags
Zn Zn 0.268494(17) 0.776157(17) 0.505080(10) 0.02014(7) Uani 1 1 d .
Li Li 0.2773(3) 0.5939(3) 0.59744(17) 0.0307(7) Uani 1 1 d .
C1 C 0.31493(15) 0.49881(15) 0.48889(10) 0.0253(4) Uani 1 1 d .
C2 C 0.25221(15) 0.60276(14) 0.46227(10) 0.0234(4) Uani 1 1 d .
C3 C 0.17407(16) 0.58824(16) 0.39325(10) 0.0309(4) Uani 1 1 d .
H3 H 0.1298 0.6556 0.3713 0.037 Uiso 1 1 calc R
C4 C 0.15777(19) 0.48102(18) 0.35515(11) 0.0417(5) Uani 1 1 d .
H4 H 0.1032 0.4760 0.3087 0.050 Uiso 1 1 calc R
C5 C 0.2215(2) 0.38195(18) 0.38536(12) 0.0442(5) Uani 1 1 d .
H5 H 0.2103 0.3081 0.3599 0.053 Uiso 1 1 calc R
C6 C 0.30183(18) 0.39003(16) 0.45268(11) 0.0348(5) Uani 1 1 d .
H6 H 0.3470 0.3226 0.4736 0.042 Uiso 1 1 calc R
O1 O 0.39207(11) 0.51157(10) 0.55859(7) 0.0313(3) Uani 1 1 d .
C7 C 0.46358(18) 0.41164(17) 0.59008(12) 0.0419(5) Uani 1 1 d .
H7A H 0.4150 0.3460 0.5981 0.063 Uiso 1 1 calc R
H7B H 0.5174 0.4358 0.6363 0.063 Uiso 1 1 calc R
H7C H 0.5072 0.3850 0.5573 0.063 Uiso 1 1 calc R
N N 0.28285(11) 0.76921(12) 0.61286(7) 0.0199(3) Uani 1 1 d .
C8 C 0.39832(14) 0.80607(14) 0.66029(9) 0.0220(4) Uani 1 1 d .
C9 C 0.40435(15) 0.93924(16) 0.68070(10) 0.0303(4) Uani 1 1 d .
H9A H 0.4775 0.9545 0.7188 0.036 Uiso 1 1 calc R
H9B H 0.4053 0.9875 0.6379 0.036 Uiso 1 1 calc R
C10 C 0.30381(17) 0.97993(17) 0.70766(12) 0.0387(5) Uani 1 1 d .
H10A H 0.3090 1.0672 0.7170 0.046 Uiso 1 1 calc R
H10B H 0.3065 0.9385 0.7534 0.046 Uiso 1 1 calc R
C11 C 0.19120(16) 0.95047(16) 0.65032(11) 0.0320(4) Uani 1 1 d .
H11A H 0.1873 0.9965 0.6059 0.038 Uiso 1 1 calc R
H11B H 0.1255 0.9756 0.6679 0.038 Uiso 1 1 calc R
C12 C 0.17985(15) 0.81709(15) 0.63204(9) 0.0237(4) Uani 1 1 d .
C13 C 0.43717(17) 0.72900(18) 0.72976(10) 0.0353(4) Uani 1 1 d .
H13A H 0.3886 0.7474 0.7612 0.053 Uiso 1 1 calc R
H13B H 0.5179 0.7469 0.7553 0.053 Uiso 1 1 calc R
H13C H 0.4295 0.6440 0.7167 0.053 Uiso 1 1 calc R
C14 C 0.48761(15) 0.78489(16) 0.61858(10) 0.0294(4) Uani 1 1 d .
H14A H 0.4864 0.7004 0.6047 0.044 Uiso 1 1 calc R
H14B H 0.5647 0.8058 0.6494 0.044 Uiso 1 1 calc R
H14C H 0.4685 0.8349 0.5751 0.044 Uiso 1 1 calc R
C15 C 0.15247(18) 0.74864(17) 0.69514(11) 0.0368(5) Uani 1 1 d .
H15A H 0.1463 0.6628 0.6842 0.055 Uiso 1 1 calc R
H15B H 0.0793 0.7776 0.7011 0.055 Uiso 1 1 calc R
H15C H 0.2145 0.7623 0.7399 0.055 Uiso 1 1 calc R
C16 C 0.07504(15) 0.79849(17) 0.56602(11) 0.0339(5) Uani 1 1 d .
H16A H 0.0851 0.8448 0.5252 0.051 Uiso 1 1 calc R
H16B H 0.0051 0.8254 0.5773 0.051 Uiso 1 1 calc R
H16C H 0.0678 0.7134 0.5533 0.051 Uiso 1 1 calc R
C17 C 0.26472(15) 0.91682(15) 0.43708(9) 0.0253(4) Uani 1 1 d .
C18 C 0.34831(17) 0.88565(18) 0.39340(11) 0.0365(5) Uani 1 1 d .
H18A H 0.3242 0.8105 0.3672 0.055 Uiso 1 1 calc R
H18B H 0.4264 0.8765 0.4262 0.055 Uiso 1 1 calc R
H18C H 0.3478 0.9499 0.3588 0.055 Uiso 1 1 calc R
C19 C 0.14495(17) 0.93481(18) 0.38400(11) 0.0400(5) Uani 1 1 d .
H19A H 0.0896 0.9533 0.4108 0.060 Uiso 1 1 calc R
H19B H 0.1211 0.8615 0.3558 0.060 Uiso 1 1 calc R
H19C H 0.1474 1.0012 0.3513 0.060 Uiso 1 1 calc R
C20 C 0.3023(2) 1.03567(16) 0.47554(11) 0.0426(5) Uani 1 1 d .
H20A H 0.3015 1.0980 0.4397 0.064 Uiso 1 1 calc R
H20B H 0.3805 1.0277 0.5084 0.064 Uiso 1 1 calc R
H20C H 0.2491 1.0577 0.5032 0.064 Uiso 1 1 calc R
O2 O 0.19856(12) 0.46426(11) 0.62656(7) 0.0363(3) Uani 1 1 d .
C21 C 0.2262(2) 0.4115(2) 0.69814(12) 0.0537(6) Uani 1 1 d .
H21A H 0.2099 0.4692 0.7329 0.064 Uiso 1 1 calc R
H21B H 0.3090 0.3899 0.7149 0.064 Uiso 1 1 calc R
C22 C 0.1540(2) 0.30352(19) 0.69338(12) 0.0473(6) Uani 1 1 d .
H22A H 0.0836 0.3211 0.7078 0.057 Uiso 1 1 calc R
H22B H 0.1974 0.2383 0.7241 0.057 Uiso 1 1 calc R
C23 C 0.1243(2) 0.27099(19) 0.61339(13) 0.0544(6) Uani 1 1 d .
H23A H 0.1864 0.2228 0.6031 0.065 Uiso 1 1 calc R
H23B H 0.0508 0.2260 0.5976 0.065 Uiso 1 1 calc R
C24 C 0.11361(17) 0.39130(16) 0.57717(10) 0.0335(4) Uani 1 1 d .
H24A H 0.1299 0.3854 0.5299 0.040 Uiso 1 1 calc R
H24B H 0.0352 0.4247 0.5696 0.040 Uiso 1 1 calc R

loop_
_atom_site_aniso_label
_atom_site_aniso_U_11
_atom_site_aniso_U_22
_atom_site_aniso_U_33
_atom_site_aniso_U_23
_atom_site_aniso_U_13
_atom_site_aniso_U_12
Zn 0.02385(11) 0.01753(10) 0.02008(11) 0.00033(8) 0.00797(8) -0.00042(8)
Li 0.0380(19) 0.0235(15) 0.0330(18) -0.0035(13) 0.0141(15) -0.0046(12)
C1 0.0284(10) 0.0244(9) 0.0285(10) -0.0011(7) 0.0166(8) -0.0013(7)
C2 0.0259(9) 0.0210(9) 0.0273(10) -0.0019(7) 0.0141(8) -0.0025(7)
C3 0.0358(11) 0.0290(10) 0.0290(10) -0.0025(8) 0.0113(9) -0.0002(8)
C4 0.0518(14) 0.0429(12) 0.0288(11) -0.0120(9) 0.0091(10) -0.0070(10)
C5 0.0684(16) 0.0280(11) 0.0430(13) -0.0159(9) 0.0269(12) -0.0049(10)
C6 0.0468(13) 0.0242(10) 0.0409(12) -0.0034(8) 0.0247(10) 0.0041(8)
O1 0.0334(7) 0.0244(6) 0.0336(8) 0.0026(5) 0.0055(6) 0.0063(5)
C7 0.0376(12) 0.0349(11) 0.0526(14) 0.0126(10) 0.0118(10) 0.0108(9)
N 0.0185(7) 0.0221(7) 0.0196(7) -0.0032(6) 0.0062(6) -0.0019(6)
C8 0.0201(9) 0.0244(9) 0.0206(9) -0.0016(7) 0.0042(7) -0.0015(6)
C9 0.0259(10) 0.0282(10) 0.0330(11) -0.0090(8) 0.0025(8) -0.0048(7)
C10 0.0342(11) 0.0335(11) 0.0468(13) -0.0194(9) 0.0091(10) -0.0002(8)
C11 0.0287(10) 0.0290(10) 0.0383(11) -0.0056(8) 0.0097(9) 0.0056(8)
C12 0.0222(9) 0.0278(9) 0.0228(9) -0.0029(7) 0.0091(7) 0.0000(7)
C13 0.0307(11) 0.0410(11) 0.0309(11) 0.0068(9) 0.0040(8) 0.0015(9)
C14 0.0225(9) 0.0333(10) 0.0339(10) -0.0064(8) 0.0106(8) -0.0036(8)
C15 0.0339(11) 0.0464(12) 0.0367(11) 0.0021(9) 0.0205(9) 0.0006(8)
C16 0.0218(10) 0.0462(12) 0.0341(11) -0.0082(9) 0.0088(8) -0.0021(8)
C17 0.0296(10) 0.0222(9) 0.0253(10) 0.0020(7) 0.0097(8) -0.0026(7)
C18 0.0399(12) 0.0405(11) 0.0324(11) 0.0067(9) 0.0158(9) -0.0023(9)
C19 0.0377(12) 0.0363(11) 0.0429(13) 0.0158(9) 0.0066(10) 0.0026(9)
C20 0.0676(15) 0.0236(10) 0.0373(12) 0.0032(9) 0.0165(11) -0.0061(9)
O2 0.0484(9) 0.0300(7) 0.0282(7) -0.0002(6) 0.0074(6) -0.0154(6)
C21 0.0714(17) 0.0529(14) 0.0302(12) 0.0068(10) 0.0041(11) -0.0162(12)
C22 0.0582(15) 0.0410(13) 0.0409(13) 0.0143(9) 0.0112(11) -0.0051(10)
C23 0.0762(18) 0.0333(11) 0.0506(14) -0.0024(10) 0.0134(13) -0.0207(11)
C24 0.0318(11) 0.0380(11) 0.0295(11) -0.0009(8) 0.0070(9) -0.0111(8)

loop_
_atom_type_symbol
_atom_type_description
_atom_type_scat_dispersion_real
_atom_type_scat_dispersion_imag
_atom_type_scat_source
C C 0.0033 0.0016 'International Tables Vol C Tables 4.2.6.8 and 6.1.1.4'
H H 0.0000 0.0000 'International Tables Vol C Tables 4.2.6.8 and 6.1.1.4'
Li Li -0.0003 0.0001 'International Tables Vol C Tables 4.2.6.8 and 6.1.1.4'
N N 0.0061 0.0033 'International Tables Vol C Tables 4.2.6.8 and 6.1.1.4'
O O 0.0106 0.0060 'International Tables Vol C Tables 4.2.6.8 and 6.1.1.4'
Zn Zn 0.2839 1.4301 'International Tables Vol C Tables 4.2.6.8 and 6.1.1.4'

loop_
_geom_angle_atom_site_label_1
_geom_angle_atom_site_label_2
_geom_angle_atom_site_label_3
_geom_angle
C2 Zn N 109.79(6)
C2 Zn C17 118.45(7)
N Zn C17 131.75(6)
O1 Li N 121.22(16)
O1 Li O2 102.90(14)
N Li O2 134.91(18)
C2 C1 C6 124.70(18)
C2 C1 O1 114.02(14)
C6 C1 O1 121.24(16)
Zn C2 C1 129.98(14)
Zn C2 C3 116.30(12)
C1 C2 C3 113.46(15)
C2 C3 C4 123.81(18)
C3 C4 C5 119.40(19)
C4 C5 C6 120.08(18)
C1 C6 C5 118.55(18)
Li O1 C1 93.73(13)
Li O1 C7 127.02(15)
C1 O1 C7 118.64(14)
Zn N Li 83.96(10)
Zn N C8 113.95(10)
Zn N C12 113.98(10)
Li N C8 110.55(13)
Li N C12 113.33(13)
C8 N C12 116.65(13)
N C8 C9 113.09(13)
N C8 C13 112.06(14)
N C8 C14 108.08(13)
C9 C8 C13 109.63(15)
C9 C8 C14 107.13(14)
C13 C8 C14 106.50(14)
C8 C9 C10 113.16(15)
C9 C10 C11 108.77(16)
C10 C11 C12 112.36(15)
N C12 C11 112.31(14)
N C12 C15 113.51(14)
N C12 C16 107.10(14)
C11 C12 C15 108.91(15)
C11 C12 C16 108.80(15)
C15 C12 C16 105.91(15)
Zn C17 C18 106.47(12)
Zn C17 C19 111.99(12)
Zn C17 C20 114.12(12)
C18 C17 C19 108.00(16)
C18 C17 C20 108.33(15)
C19 C17 C20 107.73(15)
Li O2 C21 126.34(15)
Li O2 C24 123.90(15)
C21 O2 C24 109.07(14)
O2 C21 C22 107.62(17)
C21 C22 C23 102.73(17)
C22 C23 C24 102.82(17)
O2 C24 C23 104.41(16)

loop_
_geom_bond_atom_site_label_1
_geom_bond_atom_site_label_2
_geom_bond_distance
Zn C2 2.0937(16)
Zn N 2.0406(14)
Zn C17 2.0406(17)
Li O1 1.985(3)
Li N 1.980(3)
Li O2 1.905(3)
C1 C2 1.402(2)
C1 C6 1.389(2)
C1 O1 1.408(2)
C2 C3 1.405(3)
C3 C4 1.390(3)
C4 C5 1.379(3)
C5 C6 1.384(3)
O1 C7 1.436(2)
N C8 1.492(2)
N C12 1.498(2)
C8 C9 1.536(2)
C8 C13 1.549(2)
C8 C14 1.541(2)
C9 C10 1.524(3)
C10 C11 1.524(3)
C11 C12 1.529(2)
C12 C15 1.553(3)
C12 C16 1.532(2)
C17 C18 1.532(2)
C17 C19 1.529(3)
C17 C20 1.526(3)
O2 C21 1.451(2)
O2 C24 1.438(2)
C21 C22 1.477(3)
C22 C23 1.526(3)
C23 C24 1.504(3)

loop_
_geom_torsion_atom_site_label_1
_geom_torsion_atom_site_label_2
_geom_torsion_atom_site_label_3
_geom_torsion_atom_site_label_4
_geom_torsion
C6 C1 C2 Zn -174.88(13)
C6 C1 C2 C3 -1.2(3)
O1 C1 C2 Zn 7.4(2)
O1 C1 C2 C3 -178.91(14)
N Zn C2 C1 -45.94(17)
N Zn C2 C3 140.48(13)
C17 Zn C2 C1 135.16(15)
C17 Zn C2 C3 -38.42(16)
Zn C2 C3 C4 176.04(15)
C1 C2 C3 C4 1.4(3)
C2 C3 C4 C5 -0.5(3)
C3 C4 C5 C6 -0.7(3)
C4 C5 C6 C1 0.9(3)
C2 C1 C6 C5 0.0(3)
O1 C1 C6 C5 177.65(17)
C2 C1 O1 Li 45.77(16)
C2 C1 O1 C7 -177.92(16)
C6 C1 O1 Li -132.07(17)
C6 C1 O1 C7 4.2(2)
N Li O1 C1 -103.20(19)
N Li O1 C7 126.2(2)
O2 Li O1 C1 86.51(15)
O2 Li O1 C7 -44.1(2)
O1 Li N Zn 58.01(17)
O1 Li N C8 -55.3(2)
O1 Li N C12 171.56(16)
O2 Li N Zn -135.4(2)
O2 Li N C8 111.2(2)
O2 Li N C12 -21.9(3)
C2 Zn N Li 2.44(12)
C2 Zn N C8 112.27(11)
C2 Zn N C12 -110.45(11)
C17 Zn N Li -178.86(11)
C17 Zn N C8 -69.03(13)
C17 Zn N C12 68.26(13)
Zn N C8 C9 93.40(14)
Zn N C8 C13 -142.07(12)
Zn N C8 C14 -25.02(15)
Li N C8 C9 -174.10(15)
Li N C8 C13 -49.57(19)
Li N C8 C14 67.47(17)
C12 N C8 C9 -42.70(19)
C12 N C8 C13 81.83(18)
C12 N C8 C14 -161.12(14)
N C8 C9 C10 48.5(2)
C13 C8 C9 C10 -77.37(19)
C14 C8 C9 C10 167.44(16)
C8 C9 C10 C11 -55.8(2)
C9 C10 C11 C12 57.9(2)
Zn N C12 C11 -91.35(15)
Zn N C12 C15 144.56(13)
Zn N C12 C16 28.04(16)
Li N C12 C11 174.83(15)
Li N C12 C15 50.7(2)
Li N C12 C16 -65.78(18)
C8 N C12 C11 44.73(19)
C8 N C12 C15 -79.36(18)
C8 N C12 C16 164.12(14)
C10 C11 C12 N -52.5(2)
C10 C11 C12 C15 74.1(2)
C10 C11 C12 C16 -170.87(16)
C2 Zn C17 C18 -48.29(14)
C2 Zn C17 C19 69.54(15)
C2 Zn C17 C20 -167.74(13)
N Zn C17 C18 133.09(11)
N Zn C17 C19 -109.08(13)
N Zn C17 C20 13.65(18)
O1 Li O2 C21 93.3(2)
O1 Li O2 C24 -76.1(2)
N Li O2 C21 -74.9(3)
N Li O2 C24 115.6(3)
Li O2 C21 C22 -172.04(19)
C24 O2 C21 C22 -1.3(3)
O2 C21 C22 C23 22.7(3)
C21 C22 C23 C24 -34.9(2)
Li O2 C24 C23 149.81(18)
C21 O2 C24 C23 -21.2(2)
C22 C23 C24 O2 34.6(2)
